data_4111973
loop_
_publ_author_name
'Bunsho Kure'
'Seiji Ogo'
'Daisuke Inoki'
'Hidetaka Nakai'
'Kiyoshi Isobe'
'Shunichi Fukuzumi'

_publ_section_title
;
 Synthesis and Crystal Structure of an Open Capsule-Type Octanuclear
 Heterometallic Sulfide Cluster with a Linked Incomplete Double Cubane
 Framework without an Intramolecular Inversion Center
;
_journal_name_full 'Journal of the American Chemical Society'
_journal_page_first 14366
_journal_page_last 14374
_journal_paper_doi 10.1021/ja051748q
_journal_volume 127
_journal_year 2005
_chemical_formula_moiety 'C15 H27 Mo O4 P S3 Ru '
_chemical_formula_sum 'C15 H27 Mo O4 P Ru S3'
_chemical_formula_weight 595.54
_space_group_IT_number 36
_symmetry_cell_setting orthorhombic
_symmetry_Int_Tables_number 36
_symmetry_space_group_name_Hall 'C 2c -2'
_symmetry_space_group_name_H-M 'C m c 21'
_cell_angle_alpha 90
_cell_angle_beta 90
_cell_angle_gamma 90
_cell_formula_units_Z 4
_cell_length_a 9.449(6)
_cell_length_b 16.93(1)
_cell_length_c 13.252(8)
_cell_measurement_reflns_used 2517
_cell_measurement_temperature 223.2
_cell_measurement_theta_max 27.5
_cell_measurement_theta_min 3.1
_cell_volume 2120(2)
_computing_cell_refinement CRYSTALCLEAR
_computing_data_collection CRYSTALCLEAR
_computing_data_reduction 'teXsan Ver. 1.11'
_computing_publication_material 'teXsan Ver. 1.11'
_computing_structure_refinement 'teXsan Ver. 1.10'
_computing_structure_solution SIR92
_diffrn_detector_area_resol_mean 14.63
_diffrn_measured_fraction_theta_full 0.9970
_diffrn_measured_fraction_theta_max 0.9970
_diffrn_measurement_device_type 'Rigaku/MSC Mercury CCD'
_diffrn_measurement_method \w
_diffrn_radiation_type 'Mo K\a'
_diffrn_radiation_wavelength 0.7107
_diffrn_reflns_av_R_equivalents 0.066
_diffrn_reflns_limit_h_max 9
_diffrn_reflns_limit_h_min -12
_diffrn_reflns_limit_k_max 21
_diffrn_reflns_limit_k_min -20
_diffrn_reflns_limit_l_max 17
_diffrn_reflns_limit_l_min -17
_diffrn_reflns_number 8628
_diffrn_reflns_theta_full 27.47
_diffrn_reflns_theta_max 27.47
_exptl_absorpt_coefficient_mu 1.691
_exptl_absorpt_correction_T_max 0.882
_exptl_absorpt_correction_T_min 0.861
_exptl_absorpt_correction_type integration
_exptl_absorpt_process_details Coppens_numerical
_exptl_crystal_colour Red
_exptl_crystal_density_diffrn 1.866
_exptl_crystal_description Platelet
_exptl_crystal_size_max 0.400
_exptl_crystal_size_mid 0.200
_exptl_crystal_size_min 0.100
_refine_diff_density_max 1.95
_refine_diff_density_min -1.05
_refine_ls_extinction_method none
_refine_ls_goodness_of_fit_ref 0.836
_refine_ls_hydrogen_treatment noref
_refine_ls_number_parameters 123
_refine_ls_number_reflns 1344
_refine_ls_R_factor_gt 0.0396
_refine_ls_shift/su_max 0.0002
_refine_ls_structure_factor_coef Fsqd
_refine_ls_weighting_details 'w = 1/[\s^2^(Fo^2^) + (0.01000(Max(Fo^2^,0) + 2Fc^2^)/3)^2^]'
_refine_ls_weighting_scheme calc
_refine_ls_wR_factor_ref 0.0879
_reflns_number_gt 1017
_reflns_number_total 1344
_reflns_threshold_expression F^2^>2.0\s(F^2^)
_cod_data_source_file ja051748qsi20050318_094136.cif
_cod_data_source_block '_2a_Me2nuclear'
_cod_original_cell_volume 2119(2)
_cod_original_sg_symbol_H-M 'C m c 21 '
_cod_original_formula_sum 'C15 H27 Mo O4 P S3 Ru '
_cod_database_code 4111973

loop_
_symmetry_equiv_pos_as_xyz
x,y,z
-x,y,z
-x,-y,1/2+z
x,-y,1/2+z
1/2+x,1/2+y,z
1/2-x,1/2+y,z
1/2-x,1/2-y,1/2+z
1/2+x,1/2-y,1/2+z

loop_
_atom_site_label
_atom_site_type_symbol
_atom_site_fract_x
_atom_site_fract_y
_atom_site_fract_z
_atom_site_U_iso_or_equiv
_atom_site_adp_type
_atom_site_occupancy
_atom_site_calc_flag
_atom_site_refinement_flags
Ru(1) Ru 0.5000 0.14236(6) 0.7805 0.0291(3) Uani 1.00 d S
Mo(1) Mo 0.5000 0.31475(6) 0.7675(1) 0.0330(3) Uani 1.00 d S
S(1) S 0.3112(2) 0.2344(1) 0.7578(2) 0.0370(7) Uani 1.00 d .
S(2) S 0.5000 0.3997(3) 0.6500(4) 0.057(1) Uani 1.00 d S
P(1) P 0.5000 0.1236(3) 0.6138(3) 0.044(1) Uani 1.00 d S
O(1) O 0.5000 0.3659(6) 0.8868(8) 0.045(3) Uani 1.00 d S
O(2) O 0.5000 0.2024(6) 0.5514(8) 0.050(3) Uani 1.00 d S
O(3) O 0.380(1) 0.0705(5) 0.5665(6) 0.070(3) Uani 1.00 d .
C(1) C 0.425(1) 0.1238(6) 0.9485(8) 0.043(3) Uani 1.00 d .
C(2) C 0.3485(10) 0.0721(6) 0.8827(9) 0.043(3) Uani 1.00 d .
C(3) C 0.4217(10) 0.0201(5) 0.8193(8) 0.045(3) Uani 1.00 d .
C(4) C 0.342(1) 0.1794(8) 1.0158(10) 0.076(5) Uani 1.00 d .
C(5) C 0.190(1) 0.0709(7) 0.883(1) 0.067(4) Uani 1.00 d .
C(6) C 0.346(1) -0.0425(6) 0.761(1) 0.069(4) Uani 1.00 d .
C(7) C 0.5000 0.205(1) 0.444(1) 0.077(7) Uani 1.00 d S
C(8) C 0.232(1) 0.0958(9) 0.574(1) 0.084(5) Uani 1.00 d .
H(1) H 0.4092 0.2179 1.0450 0.0925 Uiso 1.00 calc .
H(2) H 0.2959 0.1537 1.0664 0.0925 Uiso 1.00 calc .
H(3) H 0.2778 0.2104 0.9754 0.0925 Uiso 1.00 calc .
H(4) H 0.1585 0.1091 0.9317 0.0835 Uiso 1.00 calc .
H(5) H 0.1589 0.0206 0.9014 0.0835 Uiso 1.00 calc .
H(6) H 0.1572 0.0854 0.8186 0.0835 Uiso 1.00 calc .
H(7) H 0.2463 -0.0326 0.7653 0.0875 Uiso 1.00 calc .
H(8) H 0.3667 -0.0924 0.7878 0.0875 Uiso 1.00 calc .
H(9) H 0.3740 -0.0396 0.6923 0.0875 Uiso 1.00 calc .
H(10) H 0.2196 0.1239 0.6356 0.1071 Uiso 1.00 calc .
H(11) H 0.1724 0.0507 0.5737 0.1071 Uiso 1.00 calc .
H(12) H 0.2100 0.1289 0.5189 0.1071 Uiso 1.00 calc .
H(13) H 0.4187 0.2286 0.4177 0.0908 Uiso 1.00 calc .
H(14) H 0.5000 0.1484 0.4188 0.0908 Uiso 1.00 calc S

loop_
_atom_site_aniso_label
_atom_site_aniso_U_11
_atom_site_aniso_U_22
_atom_site_aniso_U_33
_atom_site_aniso_U_12
_atom_site_aniso_U_13
_atom_site_aniso_U_23
Ru(1) 0.0269(5) 0.0300(5) 0.0303(6) 0.0000 0.0000 0.0015(6)
Mo(1) 0.0313(5) 0.0311(6) 0.0367(7) 0.0000 0.0000 -0.0011(7)
S(1) 0.0268(9) 0.037(1) 0.047(2) 0.0001(10) -0.001(1) 0.006(1)
S(2) 0.045(2) 0.060(3) 0.067(3) 0.0000 0.0000 0.015(3)
P(1) 0.065(3) 0.035(2) 0.033(2) 0.0000 0.0000 -0.005(2)
O(1) 0.046(6) 0.050(7) 0.039(6) 0.0000 0.0000 -0.003(6)
O(2) 0.074(7) 0.047(6) 0.028(6) 0.0000 0.0000 0.002(5)
O(3) 0.102(7) 0.056(5) 0.052(5) -0.017(5) -0.015(5) -0.022(4)
C(1) 0.050(7) 0.042(6) 0.036(6) 0.002(6) 0.002(5) 0.010(5)
C(2) 0.038(6) 0.039(6) 0.051(7) -0.003(5) 0.010(5) 0.012(5)
C(3) 0.044(5) 0.037(6) 0.055(7) -0.014(5) -0.011(5) 0.021(5)
C(4) 0.10(1) 0.08(1) 0.044(7) 0.014(9) 0.029(7) 0.000(7)
C(5) 0.042(6) 0.072(9) 0.09(1) -0.014(6) 0.000(7) 0.022(8)
C(6) 0.069(7) 0.046(6) 0.09(1) -0.013(5) -0.020(9) 0.014(8)
C(7) 0.13(2) 0.07(1) 0.026(9) 0.0000 0.0000 -0.005(9)
C(8) 0.080(10) 0.076(10) 0.10(1) -0.021(8) -0.044(9) -0.027(9)

loop_
_atom_type_symbol
_atom_type_description
_atom_type_scat_dispersion_real
_atom_type_scat_dispersion_imag
_atom_type_scat_source
C C 0.003 0.002
;International Tables for Crystallography
(1992, Vol. C, Tables 4.2.6.8 and 6.1.1.1)
;
H H 0.000 0.000
;International Tables for Crystallography
(1992, Vol. C, Table 6.1.1.2)
;
Mo Mo -1.683 0.686
;International Tables for Crystallography
(1992, Vol. C, Tables 4.2.6.8 and 6.1.1.1)
;
O O 0.011 0.006
;International Tables for Crystallography
(1992, Vol. C, Tables 4.2.6.8 and 6.1.1.1)
;
P P 0.102 0.094
;International Tables for Crystallography
(1992, Vol. C, Tables 4.2.6.8 and 6.1.1.1)
;
Ru Ru -1.259 0.836
;International Tables for Crystallography
(1992, Vol. C, Tables 4.2.6.8 and 6.1.1.1)
;
S S 0.125 0.123
;International Tables for Crystallography
(1992, Vol. C, Tables 4.2.6.8 and 6.1.1.1)
;

loop_
_geom_angle_atom_site_label_1
_geom_angle_atom_site_label_2
_geom_angle_atom_site_label_3
_geom_angle
_geom_angle_site_symmetry_1
_geom_angle_site_symmetry_3
_geom_angle_publ_flag
Mo(1) Ru(1) S(1) 48.77(6) . . yes
Mo(1) Ru(1) S(1) 48.77(6) . 2_655 yes
Mo(1) Ru(1) P(1) 94.8(1) . . yes
Mo(1) Ru(1) C(1) 100.9(2) . . yes
Mo(1) Ru(1) C(1) 100.9(2) . 2_655 yes
Mo(1) Ru(1) C(2) 123.4(3) . . yes
Mo(1) Ru(1) C(2) 123.4(3) . 2_655 yes
Mo(1) Ru(1) C(3) 158.2(3) . . yes
Mo(1) Ru(1) C(3) 158.2(3) . 2_655 yes
S(1) Ru(1) S(1) 96.7(1) . 2_655 yes
S(1) Ru(1) P(1) 88.2(1) . . yes
S(1) Ru(1) C(1) 88.9(3) . . yes
S(1) Ru(1) C(1) 115.6(3) . 2_655 yes
S(1) Ru(1) C(2) 87.0(3) . . yes
S(1) Ru(1) C(2) 151.1(3) . 2_655 yes
S(1) Ru(1) C(3) 112.5(2) . . yes
S(1) Ru(1) C(3) 150.7(2) . 2_655 yes
S(1) Ru(1) P(1) 88.2(1) 2_655 . yes
S(1) Ru(1) C(1) 115.6(3) 2_655 . yes
S(1) Ru(1) C(1) 88.9(3) 2_655 2_655 yes
S(1) Ru(1) C(2) 151.1(3) 2_655 . yes
S(1) Ru(1) C(2) 87.0(3) 2_655 2_655 yes
S(1) Ru(1) C(3) 150.7(2) 2_655 . yes
S(1) Ru(1) C(3) 112.5(2) 2_655 2_655 yes
P(1) Ru(1) C(1) 156.3(2) . . yes
P(1) Ru(1) C(1) 156.3(2) . 2_655 yes
P(1) Ru(1) C(2) 120.6(3) . . yes
P(1) Ru(1) C(2) 120.6(3) . 2_655 yes
P(1) Ru(1) C(3) 95.5(3) . . yes
P(1) Ru(1) C(3) 95.5(3) . 2_655 yes
C(1) Ru(1) C(1) 35.2(5) . 2_655 yes
C(1) Ru(1) C(2) 35.7(4) . . yes
C(1) Ru(1) C(2) 64.1(4) . 2_655 yes
C(1) Ru(1) C(3) 64.1(4) . . yes
C(1) Ru(1) C(3) 76.2(4) . 2_655 yes
C(1) Ru(1) C(2) 64.1(4) 2_655 . yes
C(1) Ru(1) C(2) 35.7(4) 2_655 2_655 yes
C(1) Ru(1) C(3) 76.2(4) 2_655 . yes
C(1) Ru(1) C(3) 64.1(4) 2_655 2_655 yes
C(2) Ru(1) C(2) 76.9(5) . 2_655 yes
C(2) Ru(1) C(3) 35.8(3) . . yes
C(2) Ru(1) C(3) 66.2(3) . 2_655 yes
C(2) Ru(1) C(3) 66.2(3) 2_655 . yes
C(2) Ru(1) C(3) 35.8(3) 2_655 2_655 yes
C(3) Ru(1) C(3) 38.3(5) . 2_655 yes
Ru(1) Mo(1) S(1) 53.07(6) . . yes
Ru(1) Mo(1) S(1) 53.07(6) . 2_655 yes
Ru(1) Mo(1) S(2) 136.1(2) . . yes
Ru(1) Mo(1) O(1) 115.4(3) . . yes
S(1) Mo(1) S(1) 105.1(1) . 2_655 yes
S(1) Mo(1) S(2) 111.6(1) . . yes
S(1) Mo(1) O(1) 110.0(2) . . yes
S(1) Mo(1) S(2) 111.6(1) 2_655 . yes
S(1) Mo(1) O(1) 110.0(2) 2_655 . yes
S(2) Mo(1) O(1) 108.6(4) . . yes
Ru(1) S(1) Mo(1) 78.16(8) . . yes
Ru(1) P(1) O(2) 113.6(4) . . yes
Ru(1) P(1) O(3) 118.3(4) . . yes
Ru(1) P(1) O(3) 118.3(4) . 2_655 yes
O(2) P(1) O(3) 106.0(5) . . yes
O(2) P(1) O(3) 106.0(5) . 2_655 yes
O(3) P(1) O(3) 92.1(7) . 2_655 yes
P(1) O(2) C(7) 123(1) . . yes
P(1) O(3) C(8) 119.5(7) . . yes
Ru(1) C(1) C(1) 72.4(2) . 2_655 yes
Ru(1) C(1) C(2) 70.0(6) . . yes
Ru(1) C(1) C(4) 129.0(8) . . yes
C(1) C(1) C(2) 120.2(6) 2_655 . yes
C(1) C(1) C(4) 121.1(7) 2_655 . yes
C(2) C(1) C(4) 118.7(10) . . yes
Ru(1) C(2) C(1) 74.3(6) . . yes
Ru(1) C(2) C(3) 70.4(5) . . yes
Ru(1) C(2) C(5) 129.1(8) . . yes
C(1) C(2) C(3) 120.2(9) . . yes
C(1) C(2) C(5) 120(1) . . yes
C(3) C(2) C(5) 119(1) . . yes
Ru(1) C(3) C(2) 73.9(5) . . yes
Ru(1) C(3) C(3) 70.9(2) . 2_655 yes
Ru(1) C(3) C(6) 133.4(8) . . yes
C(2) C(3) C(3) 119.6(6) . 2_655 yes
C(2) C(3) C(6) 121.6(9) . . yes
C(3) C(3) C(6) 118.4(6) 2_655 . yes

loop_
_geom_bond_atom_site_label_1
_geom_bond_atom_site_label_2
_geom_bond_distance
_geom_bond_site_symmetry_2
_geom_bond_publ_flag
Ru(1) Mo(1) 2.924(1) . yes
Ru(1) S(1) 2.388(2) . yes
Ru(1) S(1) 2.388(2) 2_655 yes
Ru(1) P(1) 2.231(4) . yes
Ru(1) C(1) 2.36(1) . yes
Ru(1) C(1) 2.36(1) 2_655 yes
Ru(1) C(2) 2.302(10) . yes
Ru(1) C(2) 2.302(10) 2_655 yes
Ru(1) C(3) 2.257(9) . yes
Ru(1) C(3) 2.257(9) 2_655 yes
Mo(1) S(1) 2.247(2) . yes
Mo(1) S(1) 2.247(2) 2_655 yes
Mo(1) S(2) 2.121(5) . yes
Mo(1) O(1) 1.80(1) . yes
P(1) O(2) 1.57(1) . yes
P(1) O(3) 1.580(9) . yes
P(1) O(3) 1.580(9) 2_655 yes
O(2) C(7) 1.43(2) . yes
O(3) C(8) 1.46(2) . yes
C(1) C(1) 1.43(2) 2_655 yes
C(1) C(2) 1.43(1) . yes
C(1) C(4) 1.51(2) . yes
C(2) C(3) 1.40(1) . yes
C(2) C(5) 1.49(1) . yes
C(3) C(3) 1.48(2) 2_655 yes
C(3) C(6) 1.49(1) . yes

loop_
_geom_contact_atom_site_label_1
_geom_contact_atom_site_label_2
_geom_contact_distance
_geom_contact_site_symmetry_2
Ru(1) Mo(1) 2.924(1) .
O(1) C(8) 3.37(2) 7_555
O(1) C(8) 3.37(2) 8_555
O(3) C(2) 3.44(1) 4_554
C(5) C(5) 3.60(2) 2_555

loop_
_geom_torsion_atom_site_label_1
_geom_torsion_atom_site_label_2
_geom_torsion_atom_site_label_3
_geom_torsion_atom_site_label_4
_geom_torsion
_geom_torsion_site_symmetry_2
_geom_torsion_site_symmetry_3
_geom_torsion_site_symmetry_4
_geom_torsion_publ_flag
Ru(1) S(1) Mo(1) S(1) 11.0(2) . . 2_655 yes
Ru(1) S(1) Mo(1) S(2) 132.2(2) . . . yes
Ru(1) S(1) Mo(1) O(1) -107.3(3) . . . yes
Ru(1) S(1) Mo(1) S(1) -11.0(2) 2_655 . . yes
Ru(1) S(1) Mo(1) S(2) -132.2(2) 2_655 . . yes
Ru(1) S(1) Mo(1) O(1) 107.3(3) 2_655 . . yes
Ru(1) P(1) O(2) C(7) 180.0000(1) . . . yes
Ru(1) P(1) O(3) C(8) 63(1) . . . yes
Ru(1) P(1) O(3) C(8) -63(1) . 2_655 2_655 yes
Ru(1) C(1) C(1) C(2) -53.1(6) . 2_655 2_655 yes
Ru(1) C(1) C(1) C(4) 125.4(9) . 2_655 2_655 yes
Ru(1) C(1) C(2) C(3) 55.5(9) . . . yes
Ru(1) C(1) C(2) C(5) -126(1) . . . yes
Ru(1) C(1) C(1) C(2) 53.1(6) 2_655 . . yes
Ru(1) C(1) C(1) C(4) -125.4(9) 2_655 . . yes
Ru(1) C(1) C(2) C(3) -55.5(9) 2_655 2_655 2_655 yes
Ru(1) C(1) C(2) C(5) 126(1) 2_655 2_655 2_655 yes
Ru(1) C(2) C(1) C(1) -54.3(4) . . 2_655 yes
Ru(1) C(2) C(1) C(4) 124.3(10) . . . yes
Ru(1) C(2) C(3) C(3) 56.2(4) . . 2_655 yes
Ru(1) C(2) C(3) C(6) -131.5(10) . . . yes
Ru(1) C(2) C(1) C(1) 54.3(4) 2_655 2_655 . yes
Ru(1) C(2) C(1) C(4) -124.3(10) 2_655 2_655 2_655 yes
Ru(1) C(2) C(3) C(3) -56.2(4) 2_655 2_655 . yes
Ru(1) C(2) C(3) C(6) 131.5(10) 2_655 2_655 2_655 yes
Ru(1) C(3) C(2) C(1) -57.4(9) . . . yes
Ru(1) C(3) C(2) C(5) 124(1) . . . yes
Ru(1) C(3) C(3) C(2) 57.7(6) . 2_655 2_655 yes
Ru(1) C(3) C(3) C(6) -129.8(9) . 2_655 2_655 yes
Ru(1) C(3) C(2) C(1) 57.4(9) 2_655 2_655 2_655 yes
Ru(1) C(3) C(2) C(5) -124(1) 2_655 2_655 2_655 yes
Ru(1) C(3) C(3) C(2) -57.7(6) 2_655 . . yes
Ru(1) C(3) C(3) C(6) 129.8(9) 2_655 . . yes
Mo(1) Ru(1) P(1) O(2) 0.0 . . . yes
Mo(1) Ru(1) P(1) O(3) -125.2(4) . . . yes
Mo(1) Ru(1) P(1) O(3) 125.2(4) . . 2_655 yes
Mo(1) Ru(1) C(1) C(1) -93.48(9) . . 2_655 yes
Mo(1) Ru(1) C(1) C(2) 133.9(5) . . . yes
Mo(1) Ru(1) C(1) C(4) 22(1) . . . yes
Mo(1) Ru(1) C(1) C(1) 93.48(9) . 2_655 . yes
Mo(1) Ru(1) C(1) C(2) -133.9(5) . 2_655 2_655 yes
Mo(1) Ru(1) C(1) C(4) -22(1) . 2_655 2_655 yes
Mo(1) Ru(1) C(2) C(1) -57.9(6) . . . yes
Mo(1) Ru(1) C(2) C(3) 171.2(5) . . . yes
Mo(1) Ru(1) C(2) C(5) 59(1) . . . yes
Mo(1) Ru(1) C(2) C(1) 57.9(6) . 2_655 2_655 yes
Mo(1) Ru(1) C(2) C(3) -171.2(5) . 2_655 2_655 yes
Mo(1) Ru(1) C(2) C(5) -59(1) . 2_655 2_655 yes
Mo(1) Ru(1) C(3) C(2) -20(1) . . . yes
Mo(1) Ru(1) C(3) C(3) -150.3(7) . . 2_655 yes
Mo(1) Ru(1) C(3) C(6) 98(1) . . . yes
Mo(1) Ru(1) C(3) C(2) 20(1) . 2_655 2_655 yes
Mo(1) Ru(1) C(3) C(3) 150.3(7) . 2_655 . yes
Mo(1) Ru(1) C(3) C(6) -98(1) . 2_655 2_655 yes
Mo(1) S(1) Ru(1) S(1) -10.1(1) . . 2_655 yes
Mo(1) S(1) Ru(1) P(1) -98.0(1) . . . yes
Mo(1) S(1) Ru(1) C(1) 105.5(3) . . . yes
Mo(1) S(1) Ru(1) C(1) 81.8(3) . . 2_655 yes
Mo(1) S(1) Ru(1) C(2) 141.2(3) . . . yes
Mo(1) S(1) Ru(1) C(2) 85.7(5) . . 2_655 yes
Mo(1) S(1) Ru(1) C(3) 166.8(3) . . . yes
Mo(1) S(1) Ru(1) C(3) 164.1(6) . . 2_655 yes
Mo(1) S(1) Ru(1) S(1) 10.1(1) 2_655 . . yes
Mo(1) S(1) Ru(1) P(1) 98.0(1) 2_655 . . yes
Mo(1) S(1) Ru(1) C(1) -81.8(3) 2_655 . . yes
Mo(1) S(1) Ru(1) C(1) -105.5(3) 2_655 . 2_655 yes
Mo(1) S(1) Ru(1) C(2) -85.7(5) 2_655 . . yes
Mo(1) S(1) Ru(1) C(2) -141.2(3) 2_655 . 2_655 yes
Mo(1) S(1) Ru(1) C(3) -164.1(6) 2_655 . . yes
Mo(1) S(1) Ru(1) C(3) -166.8(3) 2_655 . 2_655 yes
S(1) Ru(1) Mo(1) S(2) -83.32(10) . . . yes
S(1) Ru(1) Mo(1) O(1) 96.68(10) . . . yes
S(1) Ru(1) P(1) O(2) 48.36(6) . . . yes
S(1) Ru(1) P(1) O(3) -76.8(4) . . . yes
S(1) Ru(1) P(1) O(3) 173.6(4) . . 2_655 yes
S(1) Ru(1) C(1) C(1) -141.03(10) . . 2_655 yes
S(1) Ru(1) C(1) C(2) 86.4(5) . . . yes
S(1) Ru(1) C(1) C(4) -24(1) . . . yes
S(1) Ru(1) C(1) C(1) 44.2(1) . 2_655 . yes
S(1) Ru(1) C(1) C(2) 176.8(5) . 2_655 2_655 yes
S(1) Ru(1) C(1) C(4) -71(1) . 2_655 2_655 yes
S(1) Ru(1) C(2) C(1) -92.3(5) . . . yes
S(1) Ru(1) C(2) C(3) 136.8(6) . . . yes
S(1) Ru(1) C(2) C(5) 24(1) . . . yes
S(1) Ru(1) C(2) C(1) -6.0(9) . 2_655 2_655 yes
S(1) Ru(1) C(2) C(3) 124.9(6) . 2_655 2_655 yes
S(1) Ru(1) C(2) C(5) -123(1) . 2_655 2_655 yes
S(1) Ru(1) C(3) C(2) -47.7(6) . . . yes
S(1) Ru(1) C(3) C(3) -177.8(2) . . 2_655 yes
S(1) Ru(1) C(3) C(6) 70(1) . . . yes
S(1) Ru(1) C(3) C(2) -126.0(6) . 2_655 2_655 yes
S(1) Ru(1) C(3) C(3) 4.1(4) . 2_655 . yes
S(1) Ru(1) C(3) C(6) 115.5(9) . 2_655 2_655 yes
S(1) Mo(1) Ru(1) P(1) 83.32(10) . . . yes
S(1) Mo(1) Ru(1) C(1) -78.8(3) . . . yes
S(1) Mo(1) Ru(1) C(1) -114.6(3) . . 2_655 yes
S(1) Mo(1) Ru(1) C(2) -48.6(4) . . . yes
S(1) Mo(1) Ru(1) C(2) -144.8(3) . . 2_655 yes
S(1) Mo(1) Ru(1) C(3) -34.6(7) . . . yes
S(1) Mo(1) Ru(1) C(3) -158.8(7) . . 2_655 yes
S(2) Mo(1) Ru(1) P(1) 0.0 . . . yes
S(2) Mo(1) Ru(1) C(1) -162.1(2) . . . yes
S(2) Mo(1) Ru(1) C(1) 162.1(2) . . 2_655 yes
S(2) Mo(1) Ru(1) C(2) -131.9(3) . . . yes
S(2) Mo(1) Ru(1) C(2) 131.9(3) . . 2_655 yes
S(2) Mo(1) Ru(1) C(3) -117.9(7) . . . yes
S(2) Mo(1) Ru(1) C(3) 117.9(7) . . 2_655 yes
P(1) Ru(1) Mo(1) O(1) 180.0000(1) . . . yes
P(1) Ru(1) C(1) C(1) 136.2(6) . . 2_655 yes
P(1) Ru(1) C(1) C(2) 3.6(10) . . . yes
P(1) Ru(1) C(1) C(4) -107(1) . . . yes
P(1) Ru(1) C(1) C(1) -136.2(6) . 2_655 . yes
P(1) Ru(1) C(1) C(2) -3.6(10) . 2_655 2_655 yes
P(1) Ru(1) C(1) C(4) 107(1) . 2_655 2_655 yes
P(1) Ru(1) C(2) C(1) -178.3(5) . . . yes
P(1) Ru(1) C(2) C(3) 50.8(7) . . . yes
P(1) Ru(1) C(2) C(5) -61(1) . . . yes
P(1) Ru(1) C(2) C(1) 178.3(5) . 2_655 2_655 yes
P(1) Ru(1) C(2) C(3) -50.8(7) . 2_655 2_655 yes
P(1) Ru(1) C(2) C(5) 61(1) . 2_655 2_655 yes
P(1) Ru(1) C(3) C(2) -138.0(6) . . . yes
P(1) Ru(1) C(3) C(3) 91.9(1) . . 2_655 yes
P(1) Ru(1) C(3) C(6) -19(1) . . . yes
P(1) Ru(1) C(3) C(2) 138.0(6) . 2_655 2_655 yes
P(1) Ru(1) C(3) C(3) -91.9(1) . 2_655 . yes
P(1) Ru(1) C(3) C(6) 19(1) . 2_655 2_655 yes
O(1) Mo(1) Ru(1) C(1) 17.9(2) . . . yes
O(1) Mo(1) Ru(1) C(1) -17.9(2) . . 2_655 yes
O(1) Mo(1) Ru(1) C(2) 48.1(3) . . . yes
O(1) Mo(1) Ru(1) C(2) -48.1(3) . . 2_655 yes
O(1) Mo(1) Ru(1) C(3) 62.1(7) . . . yes
O(1) Mo(1) Ru(1) C(3) -62.1(7) . . 2_655 yes
O(2) P(1) Ru(1) C(1) 131.3(6) . . . yes
O(2) P(1) Ru(1) C(1) -131.3(6) . . 2_655 yes
O(2) P(1) Ru(1) C(2) 133.7(3) . . . yes
O(2) P(1) Ru(1) C(2) -133.7(3) . . 2_655 yes
O(2) P(1) Ru(1) C(3) 160.8(2) . . . yes
O(2) P(1) Ru(1) C(3) -160.8(2) . . 2_655 yes
O(2) P(1) O(3) C(8) -65(1) . . . yes
O(2) P(1) O(3) C(8) 65(1) . 2_655 2_655 yes
O(3) P(1) Ru(1) C(1) 6.1(8) . . . yes
O(3) P(1) Ru(1) C(1) 103.5(7) . . 2_655 yes
O(3) P(1) Ru(1) C(2) 8.5(5) . . . yes
O(3) P(1) Ru(1) C(2) 101.1(5) . . 2_655 yes
O(3) P(1) Ru(1) C(3) 35.6(5) . . . yes
O(3) P(1) Ru(1) C(3) 74.0(5) . . 2_655 yes
O(3) P(1) O(2) C(7) -48.5(4) . . . yes
O(3) P(1) O(3) C(8) 172.6(9) . 2_655 2_655 yes
C(1) Ru(1) C(1) C(2) 132.6(5) . 2_655 2_655 yes
C(1) Ru(1) C(1) C(4) -116.1(10) . 2_655 2_655 yes
C(1) Ru(1) C(2) C(3) -130.9(9) . . . yes
C(1) Ru(1) C(2) C(5) 117(1) . . . yes
C(1) Ru(1) C(2) C(3) 102.8(7) . 2_655 2_655 yes
C(1) Ru(1) C(2) C(5) -145(1) . 2_655 2_655 yes
C(1) Ru(1) C(3) C(2) 29.3(6) . . . yes
C(1) Ru(1) C(3) C(3) -100.8(3) . . 2_655 yes
C(1) Ru(1) C(3) C(6) 147(1) . . . yes
C(1) Ru(1) C(3) C(2) -64.6(7) . 2_655 2_655 yes
C(1) Ru(1) C(3) C(3) 65.5(3) . 2_655 . yes
C(1) Ru(1) C(3) C(6) 176(1) . 2_655 2_655 yes
C(1) C(1) Ru(1) C(2) -28.5(3) 2_655 . . yes
C(1) C(1) Ru(1) C(2) -132.6(5) 2_655 . 2_655 yes
C(1) C(1) Ru(1) C(3) -64.4(3) 2_655 . . yes
C(1) C(1) Ru(1) C(3) -103.2(3) 2_655 . 2_655 yes
C(1) C(1) C(2) C(3) -1(1) 2_655 2_655 2_655 yes
C(1) C(1) C(2) C(5) -179.2(8) 2_655 2_655 2_655 yes
C(1) C(2) Ru(1) C(2) 63.6(6) . . 2_655 yes
C(1) C(2) Ru(1) C(3) 130.9(9) . . . yes
C(1) C(2) Ru(1) C(3) 99.7(7) . . 2_655 yes
C(1) C(2) C(3) C(3) -1(1) . . 2_655 yes
C(1) C(2) C(3) C(6) 171.1(10) . . . yes
C(2) Ru(1) C(1) C(4) -111(1) . . . yes
C(2) Ru(1) C(1) C(4) -144(1) . 2_655 2_655 yes
C(2) Ru(1) C(2) C(3) 67.3(7) . 2_655 2_655 yes
C(2) Ru(1) C(2) C(5) 179.4(10) . 2_655 2_655 yes
C(2) Ru(1) C(3) C(3) -130.1(6) . . 2_655 yes
C(2) Ru(1) C(3) C(6) 118(1) . . . yes
C(2) Ru(1) C(3) C(3) 29.2(4) . 2_655 . yes
C(2) Ru(1) C(3) C(6) 140(1) . 2_655 2_655 yes
C(2) C(1) Ru(1) C(3) -29.4(5) . . . yes
C(2) C(1) Ru(1) C(3) -68.2(6) . . 2_655 yes
C(2) C(1) C(1) C(2) 0.0 . 2_655 2_655 yes
C(2) C(1) C(1) C(4) 178(1) . 2_655 2_655 yes
C(2) C(3) Ru(1) C(3) 130.1(6) . . 2_655 yes
C(2) C(3) C(3) C(2) 0.0 . 2_655 2_655 yes
C(2) C(3) C(3) C(6) 172(1) . 2_655 2_655 yes
C(3) Ru(1) C(1) C(4) -140(1) . . . yes
C(3) Ru(1) C(1) C(4) 179(1) . 2_655 2_655 yes
C(3) Ru(1) C(2) C(5) -112(1) . . . yes
C(3) Ru(1) C(2) C(5) 143(1) . 2_655 2_655 yes
C(3) Ru(1) C(3) C(6) 111.4(10) . 2_655 2_655 yes
C(3) C(2) C(1) C(4) 179.8(10) . . . yes
C(3) C(3) C(2) C(5) 179.2(8) 2_655 2_655 2_655 yes
C(4) C(1) C(1) C(4) 0.0 . 2_655 2_655 yes
C(4) C(1) C(2) C(5) -2(1) . . . yes
C(5) C(2) C(3) C(6) -6(1) . . . yes
C(6) C(3) C(3) C(6) 0.0 . 2_655 2_655 yes
C(6) C(3) C(3) C(6) 0.0 . 2_655 2_655 yes
